data_2001176
loop_
_publ_author_name
'Ramm, M.'
'Schmaucks, G.'
'Rudert, R.'
'Schulz, B.'

_publ_section_title
;
 Structure of 1-ethyl-3-(heptamethyltrisiloxan-3-yl)pyrroline
 hydrochloride, C~13~H~32~NO~2~Si~3~^+^.Cl^{-^}
;
_journal_issue 12
_journal_name_full 'Acta Crystallographica Section C'
_journal_page_first 2145
_journal_page_last 2147
_journal_paper_doi 10.1107/S0108270193005621
_journal_volume 49
_journal_year 1993
_chemical_formula_moiety 'C13 H32 Cl1 N1 O2 S13'
_chemical_formula_sum 'C13 H32 Cl N O2 Si3'
_chemical_formula_weight 354.11
_space_group_IT_number 14
_symmetry_cell_setting monoclinic
_symmetry_space_group_name_Hall '-P 2ybc'
_symmetry_space_group_name_H-M 'P 1 21/c 1'
_atom_type_scat_source 'Enraf-Nonius SDP-Plus (Frenz, 1982)'
_cell_angle_alpha 90.
_cell_angle_beta 92.16(3)
_cell_angle_gamma 90.
_cell_formula_units_Z 4
_cell_length_a 17.794(5)
_cell_length_b 10.002(3)
_cell_length_c 12.502(4)
_cell_measurement_reflns_used 25
_cell_measurement_temperature 293
_cell_measurement_theta_max 17
_cell_measurement_theta_min 11
_cell_volume 2223.5(12)
_diffrn_measurement_device 'Enraf-Nonius CAD-4'
_diffrn_measurement_method \w/2\q
_diffrn_radiation_type MoK\a
_diffrn_radiation_wavelength 0.71069
_diffrn_reflns_limit_h_max 18
_diffrn_reflns_limit_h_min -18
_diffrn_reflns_limit_k_max 0
_diffrn_reflns_limit_k_min -10
_diffrn_reflns_limit_l_max 13
_diffrn_reflns_limit_l_min 0
_diffrn_reflns_number 3081
_diffrn_reflns_theta_max 22
_diffrn_standards_decay_% '-33% over 41.6 h'
_diffrn_standards_interval_time 120
_diffrn_standards_number 2
_exptl_absorpt_coefficient_mu 0.331
_exptl_absorpt_correction_T_max 0.958
_exptl_absorpt_correction_T_min 0.577
_exptl_absorpt_correction_type empirical
_exptl_crystal_colour colourless
_exptl_crystal_density_diffrn 1.0578
_exptl_crystal_description Plate
_exptl_crystal_F_000 768
_exptl_crystal_size_max 0.4
_exptl_crystal_size_mid 0.3
_exptl_crystal_size_min 0.3
_refine_diff_density_max 0.276
_refine_diff_density_min -0.187
_refine_ls_goodness_of_fit_obs 2.927
_refine_ls_number_parameters 181
_refine_ls_number_reflns 1675
_refine_ls_R_factor_obs 0.062
_refine_ls_shift/esd_max 0.02
_refine_ls_structure_factor_coef F
_refine_ls_weighting_details 'w = 1/\s(F)^2^'
_refine_ls_weighting_scheme calc
_refine_ls_wR_factor_obs 0.072
_reflns_number_observed 2328
_reflns_number_total 2919
_reflns_observed_criterion I>1\s(I)
_cod_data_source_file se1021.cif
_cod_data_source_block se1021_structure_1_of_1
_cod_depositor_comments
;
 Adding the _atom_site_type_symbol data item.

 Antanas Vaitkus,
 2017-01-19

The following automatic conversions were performed:

'_refine_ls_weighting_scheme' value '1/\s(F)^2^' was changed to
'calc'. New tag '_refine_ls_weighting_details' was created. The value
of the new tag was set to 'w = 1/\s(F)^2^'.

Automatic conversion script
Id: cif_fix_values 3143 2015-03-26 13:38:13Z robertas 
;
_cod_original_cell_volume 2223.5(5)
_cod_original_formula_sum 'C13 H32 Cl1 N1 O2 Si3'
_cod_database_code 2001176

loop_
_symmetry_equiv_pos_as_xyz
x,y,z
-x,-y,-z
x,1/2-y,1/2+z
-x,-1/2+y,-1/2-z

loop_
_atom_site_label
_atom_site_type_symbol
_atom_site_fract_x
_atom_site_fract_y
_atom_site_fract_z
Cl(1) Cl .46230(10) .7280(2) .03980(10)
Si(1) Si .73455(9) -.0393(2) .63470(10)
Si(2) Si .79240(10) .2363(2) .5468(2)
Si(3) Si .87920(10) -.1730(2) .7332(2)
O(1) O .7691(2) .1040(5) .6123(3)
O(2) O .7979(2) -.1348(5) .6836(4)
N(1) N .5475(2) .0323(5) .8176(4)
C(1) C .5924(4) -.0630(7) .8873(5)
C(2) C .6586(3) -.0902(6) .8246(5)
C(3) C .6611(3) -.0228(5) .7354(4)
C(4) C .5934(4) .0641(7) .7217(5)
C(5) C .4710(5) -.0216(8) .7929(6)
C(6) C .4218(4) .0771(9) .7466(7)
C(7) C .6932(4) -.1118(9) .5141(6)
C(8) C .7346(5) .3741(9) .5886(7)
C(9) C .7765(7) .2100(10) .4032(7)
C(10) C .8907(5) .2720(10) .5832(8)
C(11) C .9029(7) -.0660(10) .8420(10)
C(12) C .8770(7) -.3400(10) .7810(10)
C(13) C .9488(5) -.1530(10) .6371(9)
H2 H .6967 -.1518 .8471
HN1 H .5381 .1145 .8526
H12 H .6064 -.0232 .9539
H11 H .5649 -.1428 .8991
H41 H .6074 .1559 .7214
H42 H .5662 .0435 .6569
H51 H .4504 -.0525 .8574
H52 H .4747 -.0937 .7442
H61 H .3736 .0383 .7323
H62 H .4173 .1493 .7950
H63 H .4416 .1081 .6818
H71 H .6731 -.1971 .5304
H72 H .6542 -.0552 .4870
H73 H .7307 -.1210 .4628
H81 H .7480 .4517 .5508
H82 H .6835 .3526 .5738
H83 H .7431 .3874 .6632
H91 H .7904 .2896 .3664
H92 H .8060 .1380 .3809
H93 H .7248 .1926 .3887
H101 H .9061 .3494 .5459
H102 H .8957 .2869 .6579
H103 H .9208 .1980 .5640
H111 H .9513 -.0890 .8682
H112 H .9038 .0236 .8136
H113 H .8669 -.0737 .8927
H121 H .9249 -.3624 .8092
H122 H .8404 -.3465 .8327
H123 H .8640 -.3967 .7214
H131 H .9961 -.1775 .6681
H132 H .9369 -.2113 .5779
H133 H .9492 -.0641 .6134

loop_
_geom_angle_atom_site_label_1
_geom_angle_atom_site_label_2
_geom_angle_atom_site_label_3
_geom_angle
O(1) Si(1) O(2) 109.7(2)
O(1) Si(1) C(3) 109.0(2)
O(1) Si(1) C(7) 111.3(2)
O(2) Si(1) C(3) 107.5(2)
O(2) Si(1) C(7) 110.0(2)
C(3) Si(1) C(7) 109.1(2)
O(1) Si(2) C(8) 108.5(2)
O(1) Si(2) C(9) 110.4(2)
O(1) Si(2) C(10) 107.1(2)
C(8) Si(2) C(9) 109.0(3)
C(8) Si(2) C(10) 109.2(3)
C(9) Si(2) C(10) 112.6(3)
O(2) Si(3) C(11) 109.9(3)
O(2) Si(3) C(12) 109.0(3)
O(2) Si(3) C(13) 110.8(3)
C(11) Si(3) C(12) 108.5(5)
C(11) Si(3) C(13) 107.4(4)
C(12) Si(3) C(13) 111.2(4)
Si(1) O(1) Si(2) 159.2(2)
Si(1) O(2) Si(3) 156.2(2)
C(1) N(1) C(4) 107.6(3)
C(1) N(1) C(5) 110.7(3)
C(4) N(1) C(5) 115.5(3)
N(1) C(1) C(2) 103.2(3)
C(1) C(2) C(3) 114.5(4)
Si(1) C(3) C(2) 125.5(3)
Si(1) C(3) C(4) 124.1(3)
C(2) C(3) C(4) 110.3(3)
N(1) C(4) C(3) 104.2(3)
N(1) C(5) C(6) 112.1(4)

loop_
_geom_bond_atom_site_label_1
_geom_bond_atom_site_label_2
_geom_bond_distance
Si(1) O(1) 1.589(5)
Si(1) O(2) 1.583(5)
Si(1) C(3) 1.856(5)
Si(1) C(7) 1.805(8)
Si(2) O(1) 1.618(5)
Si(2) C(8) 1.809(9)
Si(2) C(9) 1.826(9)
Si(2) C(10) 1.826(9)
Si(3) O(2) 1.599(4)
Si(3) C(11) 1.769(12)
Si(3) C(12) 1.775(11)
Si(3) C(13) 1.769(10)
N(1) C(1) 1.501(8)
N(1) C(4) 1.510(8)
N(1) C(5) 1.486(9)
C(1) C(2) 1.465(9)
C(2) C(3) 1.305(8)
C(3) C(4) 1.490(9)
C(5) C(6) 1.428(12)

loop_
_geom_contact_atom_site_label_1
_geom_contact_atom_site_label_2
_geom_contact_distance
_geom_contact_site_symmetry_1
_geom_contact_site_symmetry_2
_geom_contact_publ_flag
Cl(1) N(1) 2.997(5) . 2_666 yes
Cl(1) N(1) 4.427(5) . 1_564 yes
Cl(1) N(1) 4.554(5) . 3_554 yes
Cl(1) N(1) 4.875(5) . 4_666 yes
